data_7231217
loop_
_publ_author_name
'Zimmer, Ge\'orgia C.'
'Pagliari, Anderson B.'
'Bender, Caroline R.'
'Salbego, Paulo R. S.'
'Orlando, Tain\'ara'
'H\"orner, Manfredo'
'Zanatta, Nilo'
'Bonacorso, Helio G.'
'Martins, Marcos A. P.'

_publ_section_title
;
 Insights on conformation in the solid state: a case study -- s-cis and/or
 s-trans crystallization of
 5(3)-aryl-3(5)-carboxyethyl-1-tert-butylpyrazoles
;
_journal_issue 35
_journal_name_full CrystEngComm
_journal_page_first 5154
_journal_paper_doi 10.1039/C8CE00984H
_journal_volume 20
_journal_year 2018
_chemical_formula_moiety 'C16 H20 N2 O2'
_chemical_formula_sum 'C16 H20 N2 O2'
_chemical_formula_weight 272.34
_chemical_melting_point ?
_chemical_name_common pirazol-1,5-Ph
_chemical_name_systematic
;
        'ethyl 3-(phenyl)-1-(t-butyl)1H-pyrazole-5-carboxylate'
;
_space_group_IT_number 14
_space_group_name_Hall '-P 2ybc'
_space_group_name_H-M_alt 'P 1 21/c 1'
_symmetry_cell_setting monoclinic
_symmetry_space_group_name_Hall '-P 2ybc'
_symmetry_space_group_name_H-M 'P 1 21/c 1'
_atom_sites_solution_hydrogens geom
_atom_sites_solution_primary direct
_atom_sites_solution_secondary difmap
_audit_conform_dict_location ftp://ftp.iucr.org/pub/cif_core.dic
_audit_conform_dict_name cif_core.dic
_audit_conform_dict_version 2.4
_audit_creation_date 2016-09-13T12:55:30-00:00
_audit_creation_method 'WinGX routine CIF_UPDATE'
_audit_update_record
;
2018-03-28 deposited with the CCDC.
2018-07-23 downloaded from the CCDC.
;
_cell_angle_alpha 90
_cell_angle_beta 91.44(2)
_cell_angle_gamma 90
_cell_formula_units_Z 4
_cell_length_a 8.900(5)
_cell_length_b 8.307(4)
_cell_length_c 19.352(11)
_cell_measurement_reflns_used 9911
_cell_measurement_temperature 293(2)
_cell_measurement_theta_max 30.044
_cell_measurement_theta_min 3.065
_cell_volume 1430.3(13)
_computing_cell_refinement 'BRUKER SANT'
_computing_data_collection 'BRUKER APEX-III'
_computing_data_reduction 'BRUKER SOFTWARE'
_computing_molecular_graphics 'ORTEP-3 (Farrugia, 2000)'
_computing_publication_material 'SHELXL-97 (Sheldrick, 1997)'
_computing_structure_refinement 'SHELXL-2016/4 (Sheldrick, 2016)'
_computing_structure_solution 'SHELXL 2014/5 (Sheldrick, 2014)'
_diffrn_ambient_temperature 293(2)
_diffrn_detector_area_resol_mean none
_diffrn_measured_fraction_theta_full 0.988
_diffrn_measured_fraction_theta_max 0.988
_diffrn_measurement_device_type 'D8 VENTURE'
_diffrn_measurement_method 'phi and omega scans'
_diffrn_radiation_monochromator graphite
_diffrn_radiation_type MoK\a
_diffrn_radiation_wavelength 0.71073
_diffrn_reflns_av_R_equivalents 0.0311
_diffrn_reflns_av_unetI/netI 0.0271
_diffrn_reflns_limit_h_max 12
_diffrn_reflns_limit_h_min -12
_diffrn_reflns_limit_k_max 11
_diffrn_reflns_limit_k_min -11
_diffrn_reflns_limit_l_max 27
_diffrn_reflns_limit_l_min -22
_diffrn_reflns_number 23991
_diffrn_reflns_theta_full 30.12
_diffrn_reflns_theta_max 30.12
_diffrn_reflns_theta_min 2.29
_diffrn_standards_decay_% none
_diffrn_standards_interval_count none
_diffrn_standards_interval_time none
_diffrn_standards_number none
_exptl_absorpt_coefficient_mu 0.084
_exptl_absorpt_correction_T_max 0.9867
_exptl_absorpt_correction_T_min 0.9760
_exptl_absorpt_correction_type multi-scan
_exptl_absorpt_process_details SADABS
_exptl_crystal_colour colourless
_exptl_crystal_density_diffrn 1.265
_exptl_crystal_density_meas ?
_exptl_crystal_density_method 'not measured'
_exptl_crystal_description block
_exptl_crystal_F_000 584
_exptl_crystal_size_max 0.29
_exptl_crystal_size_mid 0.22
_exptl_crystal_size_min 0.16
_refine_diff_density_max 0.352
_refine_diff_density_min -0.229
_refine_diff_density_rms 0.047
_refine_ls_extinction_coef none
_refine_ls_extinction_method none
_refine_ls_goodness_of_fit_ref 1.04
_refine_ls_hydrogen_treatment constr
_refine_ls_matrix_type full
_refine_ls_number_parameters 181
_refine_ls_number_reflns 4174
_refine_ls_number_restraints 0
_refine_ls_restrained_S_all 1.04
_refine_ls_R_factor_all 0.0557
_refine_ls_R_factor_gt 0.0417
_refine_ls_shift/su_max 0.001
_refine_ls_shift/su_mean 0
_refine_ls_structure_factor_coef Fsqd
_refine_ls_weighting_details 'calc w=1/[\s^2^(Fo^2^)+(0.0493P)^2^+0.5397P] where P=(Fo^2^+2Fc^2^)/3'
_refine_ls_weighting_scheme calc
_refine_ls_wR_factor_gt 0.0993
_refine_ls_wR_factor_ref 0.1061
_reflns_number_gt 3422
_reflns_number_total 4174
_reflns_threshold_expression >2\s(I)
_cod_data_source_file c8ce00984h2.cif
_cod_data_source_block mo_mmv0142_0m-auto
_cod_depositor_comments
;
The following automatic conversions were performed:

'_chemical_melting_point' value 'none' was changed to '?' - the value
is undefined or not given.

'_exptl_crystal_density_meas' value 'none' was changed to '?' - the
value is perceived as not measured.

Automatic conversion script
Id: cif_fix_values 4973 2017-02-22 13:04:09Z antanas 

 Adding full bibliography for 7231210--7231217.cif.
;
_cod_original_cell_volume 1430.2(13)
_cod_original_sg_symbol_Hall -P2ybc
_cod_original_sg_symbol_H-M P21/c
_cod_database_code 7231217

loop_
_symmetry_equiv_pos_as_xyz
'x, y, z'
'-x, y+1/2, -z+1/2'
'-x, -y, -z'
'x, -y-1/2, z-1/2'

loop_
_atom_site_label
_atom_site_type_symbol
_atom_site_fract_x
_atom_site_fract_y
_atom_site_fract_z
_atom_site_U_iso_or_equiv
_atom_site_adp_type
_atom_site_occupancy
_atom_site_symmetry_multiplicity
_atom_site_calc_flag
_atom_site_refinement_flags
O52 O 0.27594(8) 0.36137(9) 0.53404(4) 0.01646(16) Uani 1 1 d .
O1 O 0.21274(9) 0.62014(9) 0.54898(4) 0.01972(17) Uani 1 1 d .
N2 N 0.64832(10) 0.60624(10) 0.65484(4) 0.01437(18) Uani 1 1 d .
N1 N 0.50856(10) 0.64281(10) 0.63145(4) 0.01356(17) Uani 1 1 d .
C34 C 1.09782(12) 0.23482(13) 0.68325(6) 0.0187(2) Uani 1 1 d .
H34 H 1.1887 0.1859 0.6953 0.022 Uiso 1 1 calc R
C33 C 1.07830(12) 0.39817(13) 0.69386(6) 0.0179(2) Uani 1 1 d .
H33 H 1.1566 0.4592 0.7129 0.021 Uiso 1 1 calc R
C32 C 0.94253(12) 0.47144(12) 0.67632(5) 0.0159(2) Uani 1 1 d .
H32 H 0.9308 0.5815 0.6832 0.019 Uiso 1 1 calc R
C31 C 0.82349(11) 0.38139(12) 0.64837(5) 0.01312(19) Uani 1 1 d .
C3 C 0.67772(11) 0.45723(12) 0.63218(5) 0.01342(19) Uani 1 1 d .
C4 C 0.55456(11) 0.39660(12) 0.59428(5) 0.0147(2) Uani 1 1 d .
H4 H 0.5462 0.2959 0.5735 0.018 Uiso 1 1 calc R
C5 C 0.44788(11) 0.51711(12) 0.59408(5) 0.0137(2) Uani 1 1 d .
C51 C 0.29997(11) 0.51076(12) 0.55766(5) 0.0145(2) Uani 1 1 d .
C53 C 0.12887(11) 0.33697(13) 0.50110(5) 0.0158(2) Uani 1 1 d .
H53A H 0.1112 0.417 0.4653 0.019 Uiso 1 1 calc R
H53B H 0.0507 0.3469 0.5349 0.019 Uiso 1 1 calc R
C54 C 0.12697(13) 0.17149(14) 0.47034(7) 0.0235(2) Uani 1 1 d .
H54A H 0.031 0.152 0.4482 0.035 Uiso 1 1 calc R
H54B H 0.1443 0.0933 0.5062 0.035 Uiso 1 1 calc R
H54C H 0.2045 0.1631 0.4369 0.035 Uiso 1 1 calc R
C11 C 0.44669(12) 0.80548(12) 0.64912(5) 0.0153(2) Uani 1 1 d .
C12 C 0.42998(13) 0.90435(13) 0.58280(6) 0.0206(2) Uani 1 1 d .
H12A H 0.3604 0.8519 0.5515 0.031 Uiso 1 1 calc R
H12B H 0.526 0.9136 0.5616 0.031 Uiso 1 1 calc R
H12C H 0.3931 1.0097 0.5936 0.031 Uiso 1 1 calc R
C13 C 0.29728(12) 0.78555(13) 0.68519(6) 0.0193(2) Uani 1 1 d .
H13A H 0.2263 0.7334 0.6545 0.029 Uiso 1 1 calc R
H13B H 0.2595 0.8895 0.6977 0.029 Uiso 1 1 calc R
H13C H 0.3121 0.7213 0.726 0.029 Uiso 1 1 calc R
C14 C 0.55695(13) 0.88890(13) 0.69896(6) 0.0212(2) Uani 1 1 d .
H14A H 0.6518 0.9025 0.6771 0.032 Uiso 1 1 calc R
H14B H 0.5707 0.8244 0.7398 0.032 Uiso 1 1 calc R
H14C H 0.5178 0.9923 0.7114 0.032 Uiso 1 1 calc R
C35 C 0.98110(13) 0.14472(13) 0.65455(6) 0.0194(2) Uani 1 1 d .
H35 H 0.9939 0.0351 0.647 0.023 Uiso 1 1 calc R
C36 C 0.84518(12) 0.21756(12) 0.63701(5) 0.0164(2) Uani 1 1 d .
H36 H 0.7677 0.1563 0.6174 0.02 Uiso 1 1 calc R

loop_
_atom_site_aniso_label
_atom_site_aniso_U_11
_atom_site_aniso_U_22
_atom_site_aniso_U_33
_atom_site_aniso_U_23
_atom_site_aniso_U_13
_atom_site_aniso_U_12
O52 0.0128(4) 0.0139(4) 0.0224(4) -0.0024(3) -0.0039(3) -0.0009(3)
O1 0.0162(4) 0.0168(4) 0.0259(4) -0.0028(3) -0.0037(3) 0.0033(3)
N2 0.0126(4) 0.0136(4) 0.0169(4) 0.0001(3) -0.0005(3) 0.0007(3)
N1 0.0125(4) 0.0116(4) 0.0165(4) -0.0011(3) -0.0002(3) 0.0004(3)
C34 0.0160(5) 0.0182(5) 0.0217(5) 0.0026(4) -0.0017(4) 0.0042(4)
C33 0.0150(5) 0.0181(5) 0.0204(5) 0.0002(4) -0.0036(4) -0.0012(4)
C32 0.0161(5) 0.0133(4) 0.0182(5) -0.0006(4) -0.0011(4) -0.0001(4)
C31 0.0128(5) 0.0133(4) 0.0133(4) 0.0015(3) 0.0005(3) 0.0005(4)
C3 0.0130(5) 0.0125(4) 0.0148(4) 0.0007(3) 0.0012(4) -0.0006(4)
C4 0.0146(5) 0.0130(4) 0.0164(4) -0.0010(4) 0.0005(4) -0.0001(4)
C5 0.0131(5) 0.0121(4) 0.0159(4) -0.0007(3) 0.0001(4) -0.0008(3)
C51 0.0134(5) 0.0147(5) 0.0155(4) -0.0005(3) 0.0009(4) -0.0011(4)
C53 0.0110(5) 0.0175(5) 0.0188(5) -0.0008(4) -0.0026(4) -0.0015(4)
C54 0.0185(5) 0.0200(5) 0.0318(6) -0.0063(5) -0.0030(4) -0.0026(4)
C11 0.0157(5) 0.0103(4) 0.0198(5) -0.0015(3) 0.0002(4) 0.0020(4)
C12 0.0216(5) 0.0148(5) 0.0253(5) 0.0034(4) 0.0000(4) 0.0003(4)
C13 0.0186(5) 0.0170(5) 0.0224(5) -0.0030(4) 0.0034(4) 0.0020(4)
C14 0.0218(5) 0.0140(5) 0.0277(6) -0.0059(4) -0.0040(4) 0.0004(4)
C35 0.0217(5) 0.0133(5) 0.0230(5) 0.0004(4) -0.0014(4) 0.0028(4)
C36 0.0160(5) 0.0140(5) 0.0191(5) -0.0003(4) -0.0014(4) -0.0011(4)

loop_
_atom_type_symbol
_atom_type_description
_atom_type_scat_dispersion_real
_atom_type_scat_dispersion_imag
_atom_type_scat_source
C C 0.0033 0.0016 'International Tables Vol C Tables 4.2.6.8 and 6.1.1.4'
H H 0 0 'International Tables Vol C Tables 4.2.6.8 and 6.1.1.4'
N N 0.0061 0.0033 'International Tables Vol C Tables 4.2.6.8 and 6.1.1.4'
O O 0.0106 0.006 'International Tables Vol C Tables 4.2.6.8 and 6.1.1.4'

loop_
_geom_angle_atom_site_label_1
_geom_angle_atom_site_label_2
_geom_angle_atom_site_label_3
_geom_angle
C51 O52 C53 114.40(8)
C3 N2 N1 106.52(8)
N2 N1 C5 110.67(8)
N2 N1 C11 117.84(8)
C5 N1 C11 131.49(9)
C33 C34 C35 119.58(10)
C33 C34 H34 120.2
C35 C34 H34 120.2
C34 C33 C32 120.37(10)
C34 C33 H33 119.8
C32 C33 H33 119.8
C33 C32 C31 120.52(10)
C33 C32 H32 119.7
C31 C32 H32 119.7
C36 C31 C32 118.57(10)
C36 C31 C3 120.71(9)
C32 C31 C3 120.72(10)
N2 C3 C4 110.32(9)
N2 C3 C31 120.31(9)
C4 C3 C31 129.37(10)
C5 C4 C3 105.70(9)
C5 C4 H4 127.1
C3 C4 H4 127.1
N1 C5 C4 106.79(9)
N1 C5 C51 127.73(9)
C4 C5 C51 125.44(9)
O1 C51 O52 123.74(10)
O1 C51 C5 127.07(10)
O52 C51 C5 109.19(9)
O52 C53 C54 107.63(9)
O52 C53 H53A 110.2
C54 C53 H53A 110.2
O52 C53 H53B 110.2
C54 C53 H53B 110.2
H53A C53 H53B 108.5
C53 C54 H54A 109.5
C53 C54 H54B 109.5
H54A C54 H54B 109.5
C53 C54 H54C 109.5
H54A C54 H54C 109.5
H54B C54 H54C 109.5
N1 C11 C14 108.61(9)
N1 C11 C13 109.58(8)
C14 C11 C13 108.32(10)
N1 C11 C12 108.72(9)
C14 C11 C12 109.54(9)
C13 C11 C12 112.02(9)
C11 C12 H12A 109.5
C11 C12 H12B 109.5
H12A C12 H12B 109.5
C11 C12 H12C 109.5
H12A C12 H12C 109.5
H12B C12 H12C 109.5
C11 C13 H13A 109.5
C11 C13 H13B 109.5
H13A C13 H13B 109.5
C11 C13 H13C 109.5
H13A C13 H13C 109.5
H13B C13 H13C 109.5
C11 C14 H14A 109.5
C11 C14 H14B 109.5
H14A C14 H14B 109.5
C11 C14 H14C 109.5
H14A C14 H14C 109.5
H14B C14 H14C 109.5
C34 C35 C36 120.20(11)
C34 C35 H35 119.9
C36 C35 H35 119.9
C35 C36 C31 120.74(10)
C35 C36 H36 119.6
C31 C36 H36 119.6

loop_
_geom_bond_atom_site_label_1
_geom_bond_atom_site_label_2
_geom_bond_distance
O52 C51 1.3378(14)
O52 C53 1.4556(14)
O1 C51 1.2041(13)
N2 C3 1.3411(14)
N2 N1 1.3475(13)
N1 C5 1.3731(14)
N1 C11 1.5018(14)
C34 C33 1.3840(17)
C34 C35 1.3852(17)
C34 H34 0.93
C33 C32 1.3875(16)
C33 H33 0.93
C32 C31 1.3950(15)
C32 H32 0.93
C31 C36 1.3928(16)
C31 C3 1.4689(15)
C3 C4 1.3975(15)
C4 C5 1.3795(15)
C4 H4 0.93
C5 C51 1.4786(16)
C53 C54 1.4979(17)
C53 H53A 0.97
C53 H53B 0.97
C54 H54A 0.96
C54 H54B 0.96
C54 H54C 0.96
C11 C14 1.5251(16)
C11 C13 1.5262(16)
C11 C12 1.5279(16)
C12 H12A 0.96
C12 H12B 0.96
C12 H12C 0.96
C13 H13A 0.96
C13 H13B 0.96
C13 H13C 0.96
C14 H14A 0.96
C14 H14B 0.96
C14 H14C 0.96
C35 C36 1.3870(16)
C35 H35 0.93
C36 H36 0.93

loop_
_geom_hbond_atom_site_label_D
_geom_hbond_atom_site_label_H
_geom_hbond_atom_site_label_A
_geom_hbond_distance_DH
_geom_hbond_distance_HA
_geom_hbond_distance_DA
_geom_hbond_angle_DHA
C12 H12A O1 0.96 2.33 3.1107(18) 138
C13 H13A O1 0.96 2.25 3.0500(19) 140.4

loop_
_geom_torsion_atom_site_label_1
_geom_torsion_atom_site_label_2
_geom_torsion_atom_site_label_3
_geom_torsion_atom_site_label_4
_geom_torsion
C3 N2 N1 C5 0.29(11)
C3 N2 N1 C11 -179.61(8)
C35 C34 C33 C32 0.39(16)
C34 C33 C32 C31 0.60(16)
C33 C32 C31 C36 -1.50(15)
C33 C32 C31 C3 177.65(9)
N1 N2 C3 C4 -0.58(11)
N1 N2 C3 C31 179.38(8)
C36 C31 C3 N2 167.52(9)
C32 C31 C3 N2 -11.62(14)
C36 C31 C3 C4 -12.53(16)
C32 C31 C3 C4 168.33(10)
N2 C3 C4 C5 0.65(11)
C31 C3 C4 C5 -179.31(10)
N2 N1 C5 C4 0.11(11)
C11 N1 C5 C4 179.99(10)
N2 N1 C5 C51 -177.58(9)
C11 N1 C5 C51 2.30(17)
C3 C4 C5 N1 -0.44(11)
C3 C4 C5 C51 177.31(9)
C53 O52 C51 O1 -4.61(14)
C53 O52 C51 C5 176.05(8)
N1 C5 C51 O1 7.57(17)
C4 C5 C51 O1 -169.71(11)
N1 C5 C51 O52 -173.12(9)
C4 C5 C51 O52 9.60(14)
C51 O52 C53 C54 173.33(9)
N2 N1 C11 C14 -6.44(12)
C5 N1 C11 C14 173.68(10)
N2 N1 C11 C13 -124.59(10)
C5 N1 C11 C13 55.54(14)
N2 N1 C11 C12 112.68(10)
C5 N1 C11 C12 -67.19(13)
C33 C34 C35 C36 -0.44(17)
C34 C35 C36 C31 -0.49(16)
C32 C31 C36 C35 1.45(15)
C3 C31 C36 C35 -177.70(10)
